data_2227847
loop_
_publ_author_name
'Yao, Zhi-Gang'
'Peng, Jun-Mei'
'Huo, Su-Fang'
'Hu, Ai-Xi'

_publ_section_title
;
 2-[4-<i>tert</i>-Butyl-5-(2-chlorobenzyl)-1,3-thiazol-2-yl]isoindoline-1,3-dione
;
_journal_coeditor_code NG5049
_journal_issue 11
_journal_name_full 'Acta Crystallographica Section E'
_journal_page_first o2940
_journal_paper_doi 10.1107/S1600536810042601
_journal_volume 66
_journal_year 2010
_chemical_formula_iupac 'C22 H19 Cl N2 O2 S'
_chemical_formula_moiety 'C22 H19 Cl N2 O2 S'
_chemical_formula_sum 'C22 H19 Cl N2 O2 S'
_chemical_formula_weight 410.90
_chemical_melting_point 425
_chemical_name_systematic
;
2-[4-<i>tert</i>-Butyl-5-(2-chlorobenzyl)-1,3-thiazol-2-yl]isoindoline-1,3-dione
;
_space_group_IT_number 2
_symmetry_cell_setting triclinic
_symmetry_space_group_name_Hall '-P 1'
_symmetry_space_group_name_H-M 'P -1'
_atom_sites_solution_hydrogens geom
_atom_sites_solution_primary direct
_atom_sites_solution_secondary difmap
_audit_creation_method SHELXL-97
_cell_angle_alpha 100.4040(10)
_cell_angle_beta 95.8970(10)
_cell_angle_gamma 96.4900(10)
_cell_formula_units_Z 2
_cell_length_a 7.8357(4)
_cell_length_b 8.1587(4)
_cell_length_c 16.1487(8)
_cell_measurement_reflns_used 5125
_cell_measurement_temperature 173(2)
_cell_measurement_theta_max 27.01
_cell_measurement_theta_min 2.56
_cell_volume 1000.85(9)
_computing_cell_refinement 'SAINT-Plus (Bruker, 2003)'
_computing_data_collection 'SMART (Bruker, 2001)'
_computing_data_reduction 'SAINT-Plus (Bruker, 2003)'
_computing_molecular_graphics 'SHELXTL (Sheldrick, 2008)'
_computing_publication_material 'SHELXTL (Sheldrick, 2008)'
_computing_structure_refinement 'SHELXL97 (Sheldrick, 2008)'
_computing_structure_solution 'SHELXS97 (Sheldrick, 2008)'
_diffrn_ambient_temperature 173(2)
_diffrn_measured_fraction_theta_full 0.983
_diffrn_measured_fraction_theta_max 0.983
_diffrn_measurement_device_type 'Bruker SMART 1000 CCD diffractometer'
_diffrn_measurement_method \w
_diffrn_radiation_monochromator graphite
_diffrn_radiation_source 'fine-focus sealed tube'
_diffrn_radiation_type MoK\a
_diffrn_radiation_wavelength 0.71073
_diffrn_reflns_av_R_equivalents 0.0180
_diffrn_reflns_av_sigmaI/netI 0.0267
_diffrn_reflns_limit_h_max 9
_diffrn_reflns_limit_h_min -9
_diffrn_reflns_limit_k_max 10
_diffrn_reflns_limit_k_min -10
_diffrn_reflns_limit_l_max 19
_diffrn_reflns_limit_l_min -19
_diffrn_reflns_number 7798
_diffrn_reflns_theta_full 26.00
_diffrn_reflns_theta_max 26.00
_diffrn_reflns_theta_min 2.56
_diffrn_standards_number 0
_exptl_absorpt_coefficient_mu 0.316
_exptl_absorpt_correction_T_max 0.9168
_exptl_absorpt_correction_T_min 0.8684
_exptl_absorpt_correction_type multi-scan
_exptl_absorpt_process_details '(SADABS; Sheldrick, 2004)'
_exptl_crystal_colour colorless
_exptl_crystal_density_diffrn 1.363
_exptl_crystal_density_method 'not measured'
_exptl_crystal_description block
_exptl_crystal_F_000 428
_exptl_crystal_size_max 0.46
_exptl_crystal_size_mid 0.30
_exptl_crystal_size_min 0.28
_refine_diff_density_max 0.331
_refine_diff_density_min -0.312
_refine_ls_extinction_method none
_refine_ls_goodness_of_fit_ref 1.150
_refine_ls_hydrogen_treatment constr
_refine_ls_matrix_type full
_refine_ls_number_parameters 256
_refine_ls_number_reflns 3857
_refine_ls_number_restraints 0
_refine_ls_restrained_S_all 1.150
_refine_ls_R_factor_all 0.0438
_refine_ls_R_factor_gt 0.0358
_refine_ls_shift/su_max 0.000
_refine_ls_shift/su_mean 0.000
_refine_ls_structure_factor_coef Fsqd
_refine_ls_weighting_details 'calc w=1/[\s^2^(Fo^2^)+(0.0649P)^2^+0.4002P] where P=(Fo^2^+2Fc^2^)/3'
_refine_ls_weighting_scheme calc
_refine_ls_wR_factor_gt 0.1066
_refine_ls_wR_factor_ref 0.1220
_reflns_number_gt 3268
_reflns_number_total 3857
_reflns_threshold_expression I>2sigma(I)
_cod_data_source_file ng5049.cif
_cod_data_source_block I
_cod_database_code 2227847
_cod_database_fobs_code 2227847

loop_
_symmetry_equiv_pos_as_xyz
'x, y, z'
'-x, -y, -z'

loop_
_atom_site_type_symbol
_atom_site_label
_atom_site_fract_x
_atom_site_fract_y
_atom_site_fract_z
_atom_site_U_iso_or_equiv
_atom_site_adp_type
_atom_site_calc_flag
_atom_site_refinement_flags
_atom_site_occupancy
_atom_site_disorder_assembly
_atom_site_disorder_group
Cl Cl1 -0.47492(7) -0.21014(8) 0.32706(3) 0.04128(18) Uani d . 1 . .
S S1 0.02664(6) 0.03724(6) 0.16354(3) 0.02634(15) Uani d . 1 . .
C C1 0.2305(2) 0.1497(2) 0.18229(12) 0.0236(4) Uani d . 1 . .
C C2 0.1795(3) 0.1461(2) 0.31377(12) 0.0266(4) Uani d . 1 . .
C C3 0.0266(2) 0.0574(2) 0.27220(12) 0.0239(4) Uani d . 1 . .
C C4 0.2332(3) 0.1918(3) 0.40993(13) 0.0366(5) Uani d . 1 . .
C C5 0.4226(4) 0.2725(4) 0.42868(16) 0.0624(9) Uani d . 1 . .
H H5A 0.4953 0.1967 0.3993 0.094 Uiso calc R 1 . .
H H5B 0.4592 0.2932 0.4900 0.094 Uiso calc R 1 . .
H H5C 0.4347 0.3793 0.4088 0.094 Uiso calc R 1 . .
C C6 0.2175(3) 0.0330(3) 0.44847(14) 0.0389(5) Uani d . 1 . .
H H6A 0.0978 -0.0232 0.4360 0.058 Uiso calc R 1 . .
H H6B 0.2495 0.0640 0.5101 0.058 Uiso calc R 1 . .
H H6C 0.2950 -0.0434 0.4240 0.058 Uiso calc R 1 . .
C C7 0.1182(4) 0.3151(3) 0.45113(15) 0.0555(7) Uani d . 1 . .
H H7A 0.1307 0.4177 0.4275 0.083 Uiso calc R 1 . .
H H7B 0.1534 0.3433 0.5126 0.083 Uiso calc R 1 . .
H H7C -0.0029 0.2630 0.4396 0.083 Uiso calc R 1 . .
C C8 -0.1313(2) -0.0235(2) 0.30286(12) 0.0261(4) Uani d . 1 . .
H H8A -0.2359 0.0057 0.2720 0.031 Uiso calc R 1 . .
H H8B -0.1298 0.0241 0.3639 0.031 Uiso calc R 1 . .
C C9 -0.1445(2) -0.2135(2) 0.29113(12) 0.0255(4) Uani d . 1 . .
C C10 -0.2985(3) -0.3103(3) 0.29935(12) 0.0298(4) Uani d . 1 . .
C C11 -0.3166(3) -0.4842(3) 0.28567(15) 0.0422(6) Uani d . 1 . .
H H11 -0.4235 -0.5467 0.2909 0.051 Uiso calc R 1 . .
C C12 -0.1785(4) -0.5656(3) 0.26456(18) 0.0510(7) Uani d . 1 . .
H H12 -0.1901 -0.6849 0.2547 0.061 Uiso calc R 1 . .
C C13 -0.0231(3) -0.4749(3) 0.25766(18) 0.0492(6) Uani d . 1 . .
H H13 0.0730 -0.5313 0.2441 0.059 Uiso calc R 1 . .
C C14 -0.0074(3) -0.3009(3) 0.27052(15) 0.0349(5) Uani d . 1 . .
H H14 0.1001 -0.2396 0.2651 0.042 Uiso calc R 1 . .
C C15 0.4999(2) 0.1549(2) 0.11270(12) 0.0248(4) Uani d . 1 . .
C C16 0.5493(2) 0.2158(2) 0.03643(12) 0.0245(4) Uani d . 1 . .
C C17 0.7093(3) 0.2341(3) 0.00803(14) 0.0306(4) Uani d . 1 . .
H H17 0.8079 0.2015 0.0369 0.037 Uiso calc R 1 . .
C C18 0.7203(3) 0.3020(3) -0.06437(13) 0.0319(5) Uani d . 1 . .
H H18 0.8292 0.3190 -0.0847 0.038 Uiso calc R 1 . .
C C19 0.5758(3) 0.3453(3) -0.10749(13) 0.0307(4) Uani d . 1 . .
H H19 0.5873 0.3896 -0.1574 0.037 Uiso calc R 1 . .
C C20 0.4131(2) 0.3257(3) -0.07953(12) 0.0270(4) Uani d . 1 . .
H H20 0.3135 0.3546 -0.1094 0.032 Uiso calc R 1 . .
C C21 0.4048(2) 0.2618(2) -0.00597(11) 0.0228(4) Uani d . 1 . .
C C22 0.2572(2) 0.2381(2) 0.04291(12) 0.0249(4) Uani d . 1 . .
N N1 0.2936(2) 0.2002(2) 0.26111(10) 0.0276(4) Uani d . 1 . .
N N2 0.3239(2) 0.1807(2) 0.11564(10) 0.0244(3) Uani d . 1 . .
O O1 0.58277(18) 0.09357(19) 0.16259(9) 0.0334(3) Uani d . 1 . .
O O2 0.10930(18) 0.2615(2) 0.02800(9) 0.0374(4) Uani d . 1 . .

loop_
_atom_site_aniso_label
_atom_site_aniso_U_11
_atom_site_aniso_U_22
_atom_site_aniso_U_33
_atom_site_aniso_U_12
_atom_site_aniso_U_13
_atom_site_aniso_U_23
Cl1 0.0275(3) 0.0591(4) 0.0341(3) -0.0019(2) 0.0104(2) 0.0021(2)
S1 0.0230(3) 0.0335(3) 0.0218(3) -0.00074(19) 0.00394(18) 0.00557(19)
C1 0.0242(9) 0.0245(9) 0.0229(9) 0.0027(7) 0.0047(7) 0.0062(7)
C2 0.0319(10) 0.0250(10) 0.0225(10) 0.0002(8) 0.0058(8) 0.0043(7)
C3 0.0285(10) 0.0230(9) 0.0224(9) 0.0048(7) 0.0070(8) 0.0071(7)
C4 0.0447(13) 0.0408(12) 0.0211(10) -0.0054(10) 0.0049(9) 0.0044(9)
C5 0.0642(18) 0.083(2) 0.0264(12) -0.0353(15) -0.0045(12) 0.0075(12)
C6 0.0412(13) 0.0510(14) 0.0266(11) 0.0052(10) 0.0068(9) 0.0125(10)
C7 0.092(2) 0.0431(14) 0.0298(12) 0.0145(14) 0.0097(13) -0.0021(10)
C8 0.0262(10) 0.0280(10) 0.0266(10) 0.0047(8) 0.0073(8) 0.0086(8)
C9 0.0261(10) 0.0284(10) 0.0225(9) 0.0018(8) 0.0003(7) 0.0093(8)
C10 0.0302(10) 0.0370(11) 0.0217(9) -0.0027(8) 0.0026(8) 0.0090(8)
C11 0.0456(13) 0.0381(13) 0.0398(13) -0.0132(10) -0.0033(10) 0.0154(10)
C12 0.0573(16) 0.0255(11) 0.0673(17) -0.0004(11) -0.0070(13) 0.0134(11)
C13 0.0443(14) 0.0326(12) 0.0706(18) 0.0120(10) -0.0009(12) 0.0105(12)
C14 0.0297(11) 0.0294(11) 0.0465(13) 0.0037(8) 0.0038(9) 0.0105(9)
C15 0.0214(9) 0.0261(10) 0.0266(10) 0.0022(7) 0.0031(7) 0.0050(8)
C16 0.0234(9) 0.0258(10) 0.0242(9) 0.0023(7) 0.0047(7) 0.0044(8)
C17 0.0198(9) 0.0369(11) 0.0366(11) 0.0055(8) 0.0064(8) 0.0086(9)
C18 0.0247(10) 0.0372(11) 0.0350(11) 0.0021(8) 0.0135(9) 0.0060(9)
C19 0.0345(11) 0.0343(11) 0.0227(10) -0.0003(8) 0.0078(8) 0.0045(8)
C20 0.0244(10) 0.0340(11) 0.0227(9) 0.0033(8) 0.0019(8) 0.0062(8)
C21 0.0197(9) 0.0260(10) 0.0213(9) 0.0006(7) 0.0036(7) 0.0023(7)
C22 0.0232(10) 0.0290(10) 0.0227(9) 0.0022(7) 0.0016(7) 0.0068(8)
N1 0.0315(9) 0.0268(8) 0.0237(8) -0.0020(7) 0.0060(7) 0.0052(7)
N2 0.0205(8) 0.0309(9) 0.0236(8) 0.0034(6) 0.0039(6) 0.0093(6)
O1 0.0284(7) 0.0411(8) 0.0343(8) 0.0081(6) 0.0003(6) 0.0166(7)
O2 0.0208(7) 0.0607(10) 0.0362(8) 0.0081(7) 0.0049(6) 0.0216(7)

loop_
_atom_type_symbol
_atom_type_description
_atom_type_scat_dispersion_real
_atom_type_scat_dispersion_imag
_atom_type_scat_source
C C 0.0033 0.0016 'International Tables Vol C Tables 4.2.6.8 and 6.1.1.4'
H H 0.0000 0.0000 'International Tables Vol C Tables 4.2.6.8 and 6.1.1.4'
N N 0.0061 0.0033 'International Tables Vol C Tables 4.2.6.8 and 6.1.1.4'
O O 0.0106 0.0060 'International Tables Vol C Tables 4.2.6.8 and 6.1.1.4'
S S 0.1246 0.1234 'International Tables Vol C Tables 4.2.6.8 and 6.1.1.4'
Cl Cl 0.1484 0.1585 'International Tables Vol C Tables 4.2.6.8 and 6.1.1.4'

loop_
_geom_angle_atom_site_label_1
_geom_angle_atom_site_label_2
_geom_angle_atom_site_label_3
_geom_angle_site_symmetry_1
_geom_angle_site_symmetry_3
_geom_angle
_geom_angle_publ_flag
C1 S1 C3 . . 88.77(9) ?
N1 C1 N2 . . 122.33(17) ?
N1 C1 S1 . . 115.89(14) ?
N2 C1 S1 . . 121.76(14) ?
C3 C2 N1 . . 114.54(17) ?
C3 C2 C4 . . 127.00(18) ?
N1 C2 C4 . . 118.45(17) ?
C2 C3 C8 . . 132.65(17) ?
C2 C3 S1 . . 109.93(14) ?
C8 C3 S1 . . 117.41(14) ?
C5 C4 C2 . . 109.70(17) ?
C5 C4 C6 . . 107.7(2) ?
C2 C4 C6 . . 110.24(18) ?
C5 C4 C7 . . 109.5(2) ?
C2 C4 C7 . . 110.09(19) ?
C6 C4 C7 . . 109.56(19) ?
C4 C5 H5A . . 109.5 ?
C4 C5 H5B . . 109.5 ?
H5A C5 H5B . . 109.5 ?
C4 C5 H5C . . 109.5 ?
H5A C5 H5C . . 109.5 ?
H5B C5 H5C . . 109.5 ?
C4 C6 H6A . . 109.5 ?
C4 C6 H6B . . 109.5 ?
H6A C6 H6B . . 109.5 ?
C4 C6 H6C . . 109.5 ?
H6A C6 H6C . . 109.5 ?
H6B C6 H6C . . 109.5 ?
C4 C7 H7A . . 109.5 ?
C4 C7 H7B . . 109.5 ?
H7A C7 H7B . . 109.5 ?
C4 C7 H7C . . 109.5 ?
H7A C7 H7C . . 109.5 ?
H7B C7 H7C . . 109.5 ?
C3 C8 C9 . . 113.97(16) ?
C3 C8 H8A . . 108.8 ?
C9 C8 H8A . . 108.8 ?
C3 C8 H8B . . 108.8 ?
C9 C8 H8B . . 108.8 ?
H8A C8 H8B . . 107.7 ?
C14 C9 C10 . . 116.45(19) ?
C14 C9 C8 . . 122.59(17) ?
C10 C9 C8 . . 120.96(18) ?
C11 C10 C9 . . 122.3(2) ?
C11 C10 Cl1 . . 118.45(17) ?
C9 C10 Cl1 . . 119.27(16) ?
C12 C11 C10 . . 119.4(2) ?
C12 C11 H11 . . 120.3 ?
C10 C11 H11 . . 120.3 ?
C11 C12 C13 . . 120.3(2) ?
C11 C12 H12 . . 119.9 ?
C13 C12 H12 . . 119.9 ?
C12 C13 C14 . . 119.8(2) ?
C12 C13 H13 . . 120.1 ?
C14 C13 H13 . . 120.1 ?
C13 C14 C9 . . 121.9(2) ?
C13 C14 H14 . . 119.1 ?
C9 C14 H14 . . 119.1 ?
O1 C15 N2 . . 124.78(18) ?
O1 C15 C16 . . 129.95(18) ?
N2 C15 C16 . . 105.26(15) ?
C17 C16 C21 . . 121.50(18) ?
C17 C16 C15 . . 129.50(18) ?
C21 C16 C15 . . 108.97(16) ?
C16 C17 C18 . . 117.32(18) ?
C16 C17 H17 . . 121.3 ?
C18 C17 H17 . . 121.3 ?
C19 C18 C17 . . 121.24(18) ?
C19 C18 H18 . . 119.4 ?
C17 C18 H18 . . 119.4 ?
C18 C19 C20 . . 121.71(19) ?
C18 C19 H19 . . 119.1 ?
C20 C19 H19 . . 119.1 ?
C21 C20 C19 . . 116.44(18) ?
C21 C20 H20 . . 121.8 ?
C19 C20 H20 . . 121.8 ?
C20 C21 C16 . . 121.75(17) ?
C20 C21 C22 . . 129.59(17) ?
C16 C21 C22 . . 108.59(16) ?
O2 C22 N2 . . 124.31(18) ?
O2 C22 C21 . . 129.93(18) ?
N2 C22 C21 . . 105.75(15) ?
C1 N1 C2 . . 110.85(16) ?
C1 N2 C22 . . 125.37(16) ?
C1 N2 C15 . . 123.47(15) ?
C22 N2 C15 . . 111.15(15) ?

loop_
_geom_bond_atom_site_label_1
_geom_bond_atom_site_label_2
_geom_bond_site_symmetry_2
_geom_bond_distance
_geom_bond_publ_flag
Cl1 C10 . 1.741(2) ?
S1 C1 . 1.7188(19) ?
S1 C3 . 1.7327(19) ?
C1 N1 . 1.292(2) ?
C1 N2 . 1.406(2) ?
C2 C3 . 1.369(3) ?
C2 N1 . 1.385(2) ?
C2 C4 . 1.532(3) ?
C3 C8 . 1.507(3) ?
C4 C5 . 1.531(3) ?
C4 C6 . 1.534(3) ?
C4 C7 . 1.534(3) ?
C5 H5A . 0.9800 ?
C5 H5B . 0.9800 ?
C5 H5C . 0.9800 ?
C6 H6A . 0.9800 ?
C6 H6B . 0.9800 ?
C6 H6C . 0.9800 ?
C7 H7A . 0.9800 ?
C7 H7B . 0.9800 ?
C7 H7C . 0.9800 ?
C8 C9 . 1.518(3) ?
C8 H8A . 0.9900 ?
C8 H8B . 0.9900 ?
C9 C14 . 1.391(3) ?
C9 C10 . 1.397(3) ?
C10 C11 . 1.385(3) ?
C11 C12 . 1.373(4) ?
C11 H11 . 0.9500 ?
C12 C13 . 1.377(4) ?
C12 H12 . 0.9500 ?
C13 C14 . 1.386(3) ?
C13 H13 . 0.9500 ?
C14 H14 . 0.9500 ?
C15 O1 . 1.197(2) ?
C15 N2 . 1.422(2) ?
C15 C16 . 1.480(3) ?
C16 C17 . 1.380(3) ?
C16 C21 . 1.386(3) ?
C17 C18 . 1.388(3) ?
C17 H17 . 0.9500 ?
C18 C19 . 1.382(3) ?
C18 H18 . 0.9500 ?
C19 C20 . 1.398(3) ?
C19 H19 . 0.9500 ?
C20 C21 . 1.385(3) ?
C20 H20 . 0.9500 ?
C21 C22 . 1.480(3) ?
C22 O2 . 1.203(2) ?
C22 N2 . 1.414(2) ?

loop_
_geom_torsion_atom_site_label_1
_geom_torsion_atom_site_label_2
_geom_torsion_atom_site_label_3
_geom_torsion_atom_site_label_4
_geom_torsion_site_symmetry_1
_geom_torsion_site_symmetry_2
_geom_torsion_site_symmetry_3
_geom_torsion_site_symmetry_4
_geom_torsion
_geom_torsion_publ_flag
C3 S1 C1 N1 . . . . -0.76(16) ?
C3 S1 C1 N2 . . . . 177.63(16) ?
N1 C2 C3 C8 . . . . -179.96(18) ?
C4 C2 C3 C8 . . . . -0.9(4) ?
N1 C2 C3 S1 . . . . 1.1(2) ?
C4 C2 C3 S1 . . . . -179.79(17) ?
C1 S1 C3 C2 . . . . -0.25(15) ?
C1 S1 C3 C8 . . . . -179.33(15) ?
C3 C2 C4 C5 . . . . 173.1(2) ?
N1 C2 C4 C5 . . . . -7.9(3) ?
C3 C2 C4 C6 . . . . 54.6(3) ?
N1 C2 C4 C6 . . . . -126.4(2) ?
C3 C2 C4 C7 . . . . -66.4(3) ?
N1 C2 C4 C7 . . . . 112.6(2) ?
C2 C3 C8 C9 . . . . -104.1(2) ?
S1 C3 C8 C9 . . . . 74.74(19) ?
C3 C8 C9 C14 . . . . 12.5(3) ?
C3 C8 C9 C10 . . . . -166.43(18) ?
C14 C9 C10 C11 . . . . -1.7(3) ?
C8 C9 C10 C11 . . . . 177.34(19) ?
C14 C9 C10 Cl1 . . . . 178.77(15) ?
C8 C9 C10 Cl1 . . . . -2.2(3) ?
C9 C10 C11 C12 . . . . 1.0(3) ?
Cl1 C10 C11 C12 . . . . -179.38(19) ?
C10 C11 C12 C13 . . . . 0.5(4) ?
C11 C12 C13 C14 . . . . -1.2(4) ?
C12 C13 C14 C9 . . . . 0.6(4) ?
C10 C9 C14 C13 . . . . 0.8(3) ?
C8 C9 C14 C13 . . . . -178.1(2) ?
O1 C15 C16 C17 . . . . -7.7(4) ?
N2 C15 C16 C17 . . . . 173.5(2) ?
O1 C15 C16 C21 . . . . 174.3(2) ?
N2 C15 C16 C21 . . . . -4.5(2) ?
C21 C16 C17 C18 . . . . 0.6(3) ?
C15 C16 C17 C18 . . . . -177.14(19) ?
C16 C17 C18 C19 . . . . -1.7(3) ?
C17 C18 C19 C20 . . . . 1.1(3) ?
C18 C19 C20 C21 . . . . 0.5(3) ?
C19 C20 C21 C16 . . . . -1.6(3) ?
C19 C20 C21 C22 . . . . 175.01(18) ?
C17 C16 C21 C20 . . . . 1.1(3) ?
C15 C16 C21 C20 . . . . 179.23(17) ?
C17 C16 C21 C22 . . . . -176.19(18) ?
C15 C16 C21 C22 . . . . 2.0(2) ?
C20 C21 C22 O2 . . . . 3.8(4) ?
C16 C21 C22 O2 . . . . -179.2(2) ?
C20 C21 C22 N2 . . . . -175.65(19) ?
C16 C21 C22 N2 . . . . 1.3(2) ?
N2 C1 N1 C2 . . . . -176.86(17) ?
S1 C1 N1 C2 . . . . 1.5(2) ?
C3 C2 N1 C1 . . . . -1.7(2) ?
C4 C2 N1 C1 . . . . 179.14(18) ?
N1 C1 N2 C22 . . . . -134.9(2) ?
S1 C1 N2 C22 . . . . 46.8(2) ?
N1 C1 N2 C15 . . . . 46.1(3) ?
S1 C1 N2 C15 . . . . -132.20(17) ?
O2 C22 N2 C1 . . . . -2.9(3) ?
C21 C22 N2 C1 . . . . 176.62(16) ?
O2 C22 N2 C15 . . . . 176.22(19) ?
C21 C22 N2 C15 . . . . -4.3(2) ?
O1 C15 N2 C1 . . . . 5.6(3) ?
C16 C15 N2 C1 . . . . -175.46(16) ?
O1 C15 N2 C22 . . . . -173.47(19) ?
C16 C15 N2 C22 . . . . 5.4(2) ?

loop_
_cod_related_entry_id
_cod_related_entry_database
_cod_related_entry_code
1 ChemSpider 26231247
